data_7041386
loop_
_publ_author_name
'Petuker, Anette'
'Mebs, Stefan'
'Schuth, Nils'
'Gerschel, Philipp'
'Reback, Matthew L.'
'Mallick, Bert'
'van Gastel, Maurice'
'Haumann, Michael'
'Apfel, Ulf-Peter'

_publ_section_title
;
 Spontaneous Si-C bond cleavage in (Triphos(Si))-nickel complexes.
;
_journal_issue 3
_journal_name_full 'Dalton transactions (Cambridge, England : 2003)'
_journal_page_first 907
_journal_page_last 917
_journal_paper_doi 10.1039/c6dt04048a
_journal_volume 46
_journal_year 2017
_chemical_formula_moiety 'C47 H48 N3 Ni P3, 2(B F4)'
_chemical_formula_sum 'C47 H48 B2 F8 N3 Ni P3'
_chemical_formula_weight 980.18
_space_group_crystal_system monoclinic
_space_group_IT_number 14
_space_group_name_Hall '-P 2ybc'
_space_group_name_H-M_alt 'P 1 21/c 1'
_symmetry_Int_Tables_number 14
_symmetry_space_group_name_Hall '-P 2ybc'
_symmetry_space_group_name_H-M 'P 1 21/c 1'
_atom_sites_solution_primary iterative
_audit_creation_date 2016-01-08
_audit_creation_method
;
Olex2 1.2
(compiled 2013.12.10 svn.r2850 for OlexSys, GUI svn.r4736)
;
_audit_update_record
;
2016-06-16 deposited with the CCDC.
2016-12-08 downloaded from the CCDC.
;
_cell_angle_alpha 90
_cell_angle_beta 109.315(2)
_cell_angle_gamma 90
_cell_formula_units_Z 4
_cell_length_a 20.7166(5)
_cell_length_b 12.4767(3)
_cell_length_c 20.5881(3)
_cell_measurement_reflns_used 7517
_cell_measurement_temperature 105.10(14)
_cell_measurement_theta_max 73.8700
_cell_measurement_theta_min 4.1760
_cell_volume 5022.0(2)
_computing_cell_refinement
;
CrysAlisPro, Agilent Technologies,
Version 1.171.37.31 (release 14-01-2014 CrysAlis171 .NET)
(compiled Jan 14 2014,18:38:05)
;
_computing_data_collection
;
CrysAlisPro, Agilent Technologies,
Version 1.171.37.31 (release 14-01-2014 CrysAlis171 .NET)
(compiled Jan 14 2014,18:38:05)
;
_computing_data_reduction
;
CrysAlisPro, Agilent Technologies,
Version 1.171.37.31 (release 14-01-2014 CrysAlis171 .NET)
(compiled Jan 14 2014,18:38:05)
;
_computing_molecular_graphics 'Olex2 (Dolomanov et al., 2009)'
_computing_publication_material 'Olex2 (Dolomanov et al., 2009)'
_computing_structure_refinement 'olex2.refine (Bourhis et al., 2013)'
_computing_structure_solution 'olex2.solve (Bourhis et al., 2013)'
_diffrn_ambient_environment N~2~
_diffrn_ambient_temperature 105.10(14)
_diffrn_detector 'CCD plate'
_diffrn_detector_area_resol_mean 10.4372
_diffrn_detector_type Atlas
_diffrn_measured_fraction_theta_full 0.7723
_diffrn_measured_fraction_theta_max 0.7723
_diffrn_measurement_details
;
#__ type_ start__ end____ width___ exp.time_
  1 omega  -75.00   37.00   1.0000    1.0000
omega____ theta____ kappa____ phi______ frames
    -      -41.2302   77.0000   30.0000 112

#__ type_ start__ end____ width___ exp.time_
  2 omega  -33.00   71.00   1.0000    1.0000
omega____ theta____ kappa____ phi______ frames
    -       41.2302  -57.0000  150.0000 104

#__ type_ start__ end____ width___ exp.time_
  3 omega   24.00  109.00   1.0000    3.0000
omega____ theta____ kappa____ phi______ frames
    -      108.4562  -94.0000  150.0000 85

#__ type_ start__ end____ width___ exp.time_
  4 omega   33.00  122.00   1.0000    3.0000
omega____ theta____ kappa____ phi______ frames
    -      108.4562 -125.0000  -60.0000 89

#__ type_ start__ end____ width___ exp.time_
  5 omega   78.00  154.00   1.0000    3.0000
omega____ theta____ kappa____ phi______ frames
    -      108.4562   30.0000   30.0000 76
;
_diffrn_measurement_device 'four-circle diffractometer'
_diffrn_measurement_device_type 'SuperNova, Single source at offset, Atlas'
_diffrn_measurement_method '\w scans'
_diffrn_orient_matrix_UB_11 -0.0328083000
_diffrn_orient_matrix_UB_12 -0.0979207000
_diffrn_orient_matrix_UB_13 0.0222863000
_diffrn_orient_matrix_UB_21 -0.0495359000
_diffrn_orient_matrix_UB_22 0.0745431000
_diffrn_orient_matrix_UB_23 0.0202102000
_diffrn_orient_matrix_UB_31 -0.0517915000
_diffrn_orient_matrix_UB_32 -0.0093135000
_diffrn_orient_matrix_UB_33 -0.0733818000
_diffrn_radiation_monochromator mirror
_diffrn_radiation_probe x-ray
_diffrn_radiation_type 'Cu K\a'
_diffrn_radiation_wavelength 1.54184
_diffrn_reflns_av_R_equivalents 0.0178
_diffrn_reflns_av_unetI/netI 0.0247
_diffrn_reflns_limit_h_max 24
_diffrn_reflns_limit_h_min -17
_diffrn_reflns_limit_k_max 15
_diffrn_reflns_limit_k_min -9
_diffrn_reflns_limit_l_max 16
_diffrn_reflns_limit_l_min -25
_diffrn_reflns_number 13488
_diffrn_reflns_theta_full 74.0470
_diffrn_reflns_theta_max 74.05
_diffrn_reflns_theta_min 4.20
_diffrn_source 'sealed X-ray tube'
_diffrn_source_type 'SuperNova (Cu) X-ray Source'
_exptl_absorpt_coefficient_mu 2.011
_exptl_absorpt_correction_T_max 1.00000
_exptl_absorpt_correction_T_min 0.81628
_exptl_absorpt_correction_type multi-scan
_exptl_absorpt_process_details
;
CrysAlisPro, Agilent Technologies,
Version 1.171.37.31 (release 14-01-2014 CrysAlis171 .NET)
(compiled Jan 14 2014,18:38:05)
Empirical absorption correction using spherical harmonics,
 implemented in SCALE3 ABSPACK scaling algorithm.
;
_exptl_crystal_colour 'clear dark red'
_exptl_crystal_density_diffrn 1.2963
_exptl_crystal_description prism
_exptl_crystal_F_000 2021.9415
_exptl_crystal_size_max 0.4
_exptl_crystal_size_mid 0.3
_exptl_crystal_size_min 0.2
_refine_diff_density_max 1.2717
_refine_diff_density_min -0.8692
_refine_diff_density_rms 0.0695
_refine_ls_d_res_high 0.8018
_refine_ls_d_res_low 10.5175
_refine_ls_goodness_of_fit_ref 1.0492
_refine_ls_hydrogen_treatment mixed
_refine_ls_matrix_type full
_refine_ls_number_constraints 85
_refine_ls_number_parameters 575
_refine_ls_number_reflns 7884
_refine_ls_number_restraints 0
_refine_ls_restrained_S_all 1.0492
_refine_ls_R_factor_all 0.0499
_refine_ls_R_factor_gt 0.0463
_refine_ls_shift/su_max 0.0000
_refine_ls_shift/su_mean 0.0000
_refine_ls_structure_factor_coef Fsqd
_refine_ls_weighting_details 'w=1/[\s^2^(Fo^2^)+(0.0665P)^2^+6.5051P] where P=(Fo^2^+2Fc^2^)/3'
_refine_ls_weighting_scheme calc
_refine_ls_wR_factor_gt 0.1227
_refine_ls_wR_factor_ref 0.1272
_reflns_Friedel_coverage 0.0
_reflns_limit_h_max 17
_reflns_limit_h_min -24
_reflns_limit_k_max 15
_reflns_limit_k_min 0
_reflns_limit_l_max 25
_reflns_limit_l_min 0
_reflns_number_gt 7193
_reflns_number_total 7884
_reflns_threshold_expression I>=2u(I)
_cod_data_source_file c6dt04048a2.cif
_cod_data_source_block AP13
_cod_depositor_comments 'Adding full bibliography for 7041386--7041393.cif.'
_cod_original_cell_volume 5021.99(19)
_cod_database_code 7041386
_publcif_datablock.id {c4276b52-9cfa-4042-af9b-d9cf70b17d32}

_chemical_oxdiff_formula 'Ni1 N4 C10 H10 P4 B2 F8'
_reflns_odcompleteness_completeness 81.69
_reflns_odcompleteness_iscentric 1
_reflns_odcompleteness_theta 66.97
_olex2_refinement_description
;
;
_olex2_submission_special_instructions 'No special instructions were received'

loop_
_space_group_symop_id
_space_group_symop_operation_xyz
1 x,y,z
2 -x,y+1/2,-z+1/2
3 -x,-y,-z
4 x,-y-1/2,z-1/2

loop_
_atom_site_label
_atom_site_type_symbol
_atom_site_fract_x
_atom_site_fract_y
_atom_site_fract_z
_atom_site_U_iso_or_equiv
_atom_site_adp_type
_atom_site_occupancy
_atom_site_refinement_flags_posn
Ni1 Ni 0.73166(2) 0.65191(4) 0.41621(2) 0.01914(12) Uani 1.000000 .
P2 P 0.80191(3) 0.52331(5) 0.46415(3) 0.01614(14) Uani 1.000000 .
P3 P 0.77546(3) 0.67301(5) 0.33345(3) 0.01579(14) Uani 1.000000 .
P10 P 0.84119(3) 0.40415(5) 0.24299(3) 0.01732(15) Uani 1.000000 .
F24 F 0.92816(10) 0.15398(17) 0.46866(9) 0.0450(5) Uani 1.000000 .
F22 F 1.04047(10) 0.2012(2) 0.49744(10) 0.0589(6) Uani 1.000000 .
C16 C 0.76174(13) 0.3297(2) 0.19982(12) 0.0191(5) Uani 1.000000 .
F25 F 0.99993(10) 0.13272(19) 0.57779(10) 0.0522(6) Uani 1.000000 .
N33 N 0.68466(11) 0.61881(19) 0.48026(11) 0.0242(5) Uani 1.000000 .
C36 C 0.75853(13) 0.3944(2) 0.44457(12) 0.0187(5) Uani 1.000000 .
C42 C 0.80625(14) 0.4692(2) 0.59762(13) 0.0256(6) Uani 1.000000 .
H42 H 0.77538(14) 0.4150(2) 0.57727(13) 0.0307(7) Uiso 1.000000 R
C5 C 0.91962(13) 0.2210(2) 0.31003(12) 0.0220(5) Uani 1.000000 .
H5 H 0.89909(13) 0.2273(2) 0.34376(12) 0.0264(6) Uiso 1.000000 R
C48 C 0.77827(13) 0.8165(2) 0.32090(12) 0.0187(5) Uani 1.000000 .
C34 C 0.65567(15) 0.5987(2) 0.51681(14) 0.0282(6) Uani 1.000000 .
F26 F 0.96763(12) 0.29663(17) 0.53593(13) 0.0653(7) Uani 1.000000 .
C17 C 0.71685(13) 0.2919(2) 0.23217(13) 0.0218(5) Uani 1.000000 .
H17 H 0.72660(13) 0.3032(2) 0.27909(13) 0.0261(6) Uiso 1.000000 R
C37 C 0.68933(14) 0.3887(2) 0.40717(12) 0.0224(6) Uani 1.000000 .
H37 H 0.66401(14) 0.4512(2) 0.39368(12) 0.0268(7) Uiso 1.000000 R
C21 C 0.74549(14) 0.3117(2) 0.12930(13) 0.0256(6) Uani 1.000000 .
H21 H 0.77467(14) 0.3370(2) 0.10679(13) 0.0307(7) Uiso 1.000000 R
N54 N 0.77953(13) 0.7967(2) 0.48089(12) 0.0286(5) Uani 1.000000 .
C13 C 0.95602(13) 0.4896(2) 0.37673(12) 0.0196(5) Uani 1.000000 .
H13a H 0.98573(18) 0.5432(9) 0.4047(8) 0.0294(8) Uiso 1.000000 GR
H13b H 0.9694(3) 0.4202(6) 0.3967(9) 0.0294(8) Uiso 1.000000 GR
H13c H 0.9592(2) 0.4912(15) 0.33126(16) 0.0294(8) Uiso 1.000000 GR
C55 C 0.81522(15) 0.8597(2) 0.51401(13) 0.0280(6) Uani 1.000000 .
C43 C 0.82852(16) 0.4833(3) 0.66877(14) 0.0322(7) Uani 1.000000 .
H43 H 0.81277(16) 0.4377(3) 0.69597(14) 0.0387(8) Uiso 1.000000 R
C14 C 0.88266(12) 0.5103(2) 0.44783(11) 0.0173(5) Uani 1.000000 .
H14a H 0.91242(12) 0.5676(2) 0.47244(11) 0.0208(6) Uiso 1.000000 R
H14b H 0.90353(12) 0.4434(2) 0.46821(11) 0.0208(6) Uiso 1.000000 R
C40 C 0.76409(15) 0.2012(2) 0.44794(14) 0.0289(6) Uani 1.000000 .
H40 H 0.78904(15) 0.1384(2) 0.46165(14) 0.0347(8) Uiso 1.000000 R
C49 C 0.83380(13) 0.8760(2) 0.36206(12) 0.0207(5) Uani 1.000000 .
H49 H 0.87149(13) 0.8411(2) 0.39233(12) 0.0248(6) Uiso 1.000000 R
C53 C 0.72175(14) 0.8698(2) 0.27588(13) 0.0225(5) Uani 1.000000 .
H53 H 0.68465(14) 0.8306(2) 0.24814(13) 0.0270(6) Uiso 1.000000 R
C50 C 0.83285(15) 0.9870(2) 0.35789(13) 0.0265(6) Uani 1.000000 .
H50 H 0.87007(15) 1.0266(2) 0.38499(13) 0.0319(7) Uiso 1.000000 R
C18 C 0.65766(14) 0.2374(2) 0.19504(14) 0.0268(6) Uani 1.000000 .
H18 H 0.62813(14) 0.2126(2) 0.21726(14) 0.0322(7) Uiso 1.000000 R
C11 C 0.83402(12) 0.4259(2) 0.32945(11) 0.0162(5) Uani 1.000000 .
H11a H 0.78725(12) 0.4459(2) 0.32393(11) 0.0194(6) Uiso 1.000000 R
H11b H 0.84348(12) 0.3587(2) 0.35457(11) 0.0194(6) Uiso 1.000000 R
C44 C 0.87363(16) 0.5641(3) 0.69910(13) 0.0328(7) Uani 1.000000 .
H44 H 0.88782(16) 0.5734(3) 0.74657(13) 0.0394(8) Uiso 1.000000 R
C51 C 0.77645(15) 1.0387(2) 0.31337(14) 0.0282(6) Uani 1.000000 .
H51 H 0.77579(15) 1.1132(2) 0.31083(14) 0.0338(7) Uiso 1.000000 R
C9 C 0.93540(13) 0.2836(2) 0.20587(12) 0.0220(5) Uani 1.000000 .
H9 H 0.92600(13) 0.3327(2) 0.16996(12) 0.0264(6) Uiso 1.000000 R
C12 C 0.88223(12) 0.5125(2) 0.37277(11) 0.0159(5) Uani 1.000000 .
N58 N 0.65070(13) 0.7276(2) 0.36171(13) 0.0313(6) Uani 1.000000 .
C46 C 0.87689(14) 0.6186(2) 0.58794(13) 0.0226(5) Uani 1.000000 .
H46 H 0.89348(14) 0.6638(2) 0.56119(13) 0.0271(7) Uiso 1.000000 R
C59 C 0.69673(17) 0.6101(3) 0.12784(14) 0.0383(8) Uani 1.000000 .
H59 H 0.70743(17) 0.6272(3) 0.08862(14) 0.0459(9) Uiso 1.000000 R
C8 C 0.98097(14) 0.2002(2) 0.20960(13) 0.0263(6) Uani 1.000000 .
H8 H 1.00097(14) 0.1928(2) 0.17552(13) 0.0316(7) Uiso 1.000000 R
C6 C 0.96599(14) 0.1386(2) 0.31429(13) 0.0251(6) Uani 1.000000 .
H6 H 0.97651(14) 0.0904(2) 0.35077(13) 0.0301(7) Uiso 1.000000 R
C39 C 0.69491(16) 0.1959(2) 0.40950(15) 0.0313(7) Uani 1.000000 .
H39 H 0.67377(16) 0.1298(2) 0.39710(15) 0.0376(8) Uiso 1.000000 R
C7 C 0.99673(14) 0.1284(2) 0.26365(13) 0.0256(6) Uani 1.000000 .
H7 H 1.02776(14) 0.0733(2) 0.26628(13) 0.0307(7) Uiso 1.000000 R
C20 C 0.68681(15) 0.2571(3) 0.09233(14) 0.0316(6) Uani 1.000000 .
H20 H 0.67705(15) 0.2452(3) 0.04546(14) 0.0380(8) Uiso 1.000000 R
C52 C 0.72084(15) 0.9803(2) 0.27247(14) 0.0272(6) Uani 1.000000 .
H52 H 0.68300(15) 1.0156(2) 0.24279(14) 0.0326(7) Uiso 1.000000 R
C61 C 0.72095(13) 0.6227(2) 0.25055(12) 0.0201(5) Uani 1.000000 .
C47 C 0.83076(13) 0.5373(2) 0.55712(12) 0.0194(5) Uani 1.000000 .
C41 C 0.79598(14) 0.2995(2) 0.46588(13) 0.0232(6) Uani 1.000000 .
H41 H 0.84214(14) 0.3026(2) 0.49201(13) 0.0278(7) Uiso 1.000000 R
C15 C 0.86197(12) 0.6255(2) 0.34313(12) 0.0172(5) Uani 1.000000 .
H15a H 0.86759(12) 0.6282(2) 0.29822(12) 0.0206(6) Uiso 1.000000 R
H15b H 0.89428(12) 0.6759(2) 0.37243(12) 0.0206(6) Uiso 1.000000 R
C4 C 0.90348(13) 0.2941(2) 0.25591(12) 0.0185(5) Uani 1.000000 .
C60 C 0.73757(15) 0.6479(2) 0.19169(13) 0.0285(6) Uani 1.000000 .
H60 H 0.77576(15) 0.6897(2) 0.19534(13) 0.0342(7) Uiso 1.000000 R
C62 C 0.66335(15) 0.5611(2) 0.24458(14) 0.0285(6) Uani 1.000000 .
H62 H 0.65166(15) 0.5450(2) 0.28337(14) 0.0343(7) Uiso 1.000000 R
C45 C 0.89791(15) 0.6316(2) 0.65895(13) 0.0284(6) Uani 1.000000 .
H45 H 0.92851(15) 0.6859(2) 0.67967(13) 0.0340(7) Uiso 1.000000 R
C19 C 0.64237(15) 0.2199(2) 0.12518(15) 0.0306(6) Uani 1.000000 .
H19 H 0.60267(15) 0.1836(2) 0.10041(15) 0.0368(7) Uiso 1.000000 R
C38 C 0.65774(15) 0.2892(2) 0.38982(14) 0.0280(6) Uani 1.000000 .
H38 H 0.61130(15) 0.2857(2) 0.36481(14) 0.0335(7) Uiso 1.000000 R
C64 C 0.64020(18) 0.5473(3) 0.12249(15) 0.0414(8) Uani 1.000000 .
H64 H 0.61357(18) 0.5208(3) 0.07980(15) 0.0496(10) Uiso 1.000000 R
C35 C 0.6203(2) 0.5730(3) 0.56522(19) 0.0496(9) Uani 1.000000 .
H35a H 0.5758(6) 0.545(2) 0.5406(2) 0.0744(14) Uiso 1.000000 GR
H35b H 0.6461(8) 0.5207(17) 0.5976(9) 0.0744(14) Uiso 1.000000 GR
H35c H 0.6155(13) 0.6368(6) 0.5894(10) 0.0744(14) Uiso 1.000000 GR
B23 B 0.98413(17) 0.1945(3) 0.51923(15) 0.0250(6) Uiso 1.000000 .
C63 C 0.62326(17) 0.5238(3) 0.18014(17) 0.0399(8) Uani 1.000000 .
H63 H 0.58470(17) 0.4826(3) 0.17602(17) 0.0479(9) Uiso 1.000000 R
C56 C 0.86224(18) 0.9377(3) 0.55726(17) 0.0429(8) Uani 1.000000 .
H56a H 0.8804(10) 0.9819(14) 0.5293(2) 0.0643(12) Uiso 1.000000 GR
H56b H 0.8383(4) 0.9817(14) 0.5801(10) 0.0643(12) Uiso 1.000000 GR
H56c H 0.8990(7) 0.9009(3) 0.5910(9) 0.0643(12) Uiso 1.000000 GR
C57 C 0.5988(2) 0.7593(4) 0.3333(2) 0.0658(14) Uani 1.000000 .
F1 F 0.54565(10) 0.4962(2) 0.31641(11) 0.0613(7) Uani 1.000000 .
F2 F 0.53461(15) 0.4490(3) 0.41689(15) 0.1015(11) Uani 1.000000 .
F3 F 0.44419(16) 0.4623(6) 0.32541(15) 0.209(3) Uani 1.000000 .
F4 F 0.5000(3) 0.5975(4) 0.3817(4) 0.207(3) Uani 1.000000 .
B5 B 0.5038(2) 0.4970(5) 0.3558(3) 0.0560(13) Uani 1.000000 .
C1 C 0.5301(3) 0.8002(7) 0.2947(4) 0.164(4) Uani 1.000000 .
H1a H 0.5072(17) 0.821(6) 0.3263(4) 0.245(6) Uiso 1.000000 GR
H1b H 0.5341(3) 0.861(4) 0.268(3) 0.245(6) Uiso 1.000000 GR
H1c H 0.5042(15) 0.745(2) 0.265(3) 0.245(6) Uiso 1.000000 GR

loop_
_atom_site_aniso_label
_atom_site_aniso_U_11
_atom_site_aniso_U_22
_atom_site_aniso_U_33
_atom_site_aniso_U_12
_atom_site_aniso_U_13
_atom_site_aniso_U_23
Ni1 0.0177(3) 0.0191(3) 0.0243(2) 0.00445(16) 0.01185(19) 0.00458(17)
P2 0.0158(4) 0.0169(3) 0.0178(3) 0.0017(2) 0.0083(2) 0.0010(2)
P3 0.0149(4) 0.0146(3) 0.0187(3) 0.0001(2) 0.0067(2) 0.0008(2)
P10 0.0182(4) 0.0175(4) 0.0186(3) 0.0010(2) 0.0092(2) -0.0004(2)
F24 0.0355(12) 0.0522(13) 0.0423(9) -0.0111(9) 0.0061(8) -0.0219(9)
F22 0.0301(12) 0.104(2) 0.0453(10) 0.0020(11) 0.0159(9) 0.0232(11)
C16 0.0194(15) 0.0133(13) 0.0238(11) 0.0025(9) 0.0059(10) 0.0004(9)
F25 0.0426(13) 0.0693(16) 0.0479(10) 0.0126(10) 0.0191(9) 0.0254(10)
N33 0.0229(14) 0.0229(13) 0.0305(10) 0.0048(9) 0.0137(10) 0.0043(9)
C36 0.0201(16) 0.0189(14) 0.0205(10) 0.0006(9) 0.0115(11) 0.0011(9)
C42 0.0290(17) 0.0261(16) 0.0256(12) 0.0030(11) 0.0145(11) 0.0030(11)
C5 0.0204(15) 0.0234(15) 0.0243(11) 0.0008(10) 0.0101(11) -0.0012(10)
C48 0.0230(15) 0.0162(14) 0.0203(10) 0.0010(9) 0.0116(10) 0.0011(9)
C34 0.0245(17) 0.0284(17) 0.0361(14) 0.0039(11) 0.0160(13) 0.0021(12)
F26 0.0581(16) 0.0304(12) 0.0821(15) 0.0084(10) -0.0108(12) -0.0209(11)
C17 0.0202(16) 0.0196(14) 0.0251(11) 0.0015(10) 0.0070(11) 0.0015(10)
C37 0.0228(17) 0.0222(15) 0.0244(11) 0.0002(10) 0.0108(11) 0.0013(10)
C21 0.0255(17) 0.0265(16) 0.0252(12) 0.0010(11) 0.0089(11) 0.0003(11)
N54 0.0351(16) 0.0256(14) 0.0296(11) -0.0008(10) 0.0170(11) -0.0006(10)
C13 0.0155(15) 0.0229(14) 0.0230(11) 0.0007(9) 0.0099(10) 0.0002(10)
C55 0.0334(19) 0.0268(17) 0.0260(12) 0.0070(12) 0.0129(12) 0.0018(11)
C43 0.044(2) 0.0344(19) 0.0247(12) 0.0092(13) 0.0196(13) 0.0080(12)
C14 0.0142(14) 0.0202(14) 0.0189(10) 0.0008(9) 0.0072(9) 0.0004(9)
C40 0.037(2) 0.0184(16) 0.0379(14) 0.0039(11) 0.0206(14) 0.0011(12)
C49 0.0222(16) 0.0202(14) 0.0215(11) -0.0013(10) 0.0098(10) -0.0007(10)
C53 0.0258(16) 0.0194(14) 0.0237(11) 0.0004(10) 0.0100(11) 0.0019(10)
C50 0.0376(18) 0.0193(15) 0.0278(12) -0.0071(11) 0.0176(12) -0.0048(11)
C18 0.0222(17) 0.0212(15) 0.0376(14) -0.0005(10) 0.0106(12) 0.0018(11)
C11 0.0169(14) 0.0157(13) 0.0187(10) 0.0003(9) 0.0097(9) 0.0002(9)
C44 0.044(2) 0.0366(19) 0.0190(11) 0.0140(13) 0.0111(12) -0.0002(11)
C51 0.0441(19) 0.0144(15) 0.0327(13) 0.0009(11) 0.0216(13) 0.0010(11)
C9 0.0226(16) 0.0241(15) 0.0208(11) 0.0003(10) 0.0090(10) -0.0012(10)
C12 0.0159(14) 0.0160(13) 0.0177(10) 0.0008(9) 0.0080(10) -0.0001(9)
N58 0.0246(16) 0.0337(15) 0.0407(12) 0.0101(10) 0.0176(12) 0.0151(11)
C46 0.0235(16) 0.0226(15) 0.0229(11) 0.0036(10) 0.0095(11) 0.0000(10)
C59 0.038(2) 0.048(2) 0.0257(13) 0.0137(15) 0.0060(13) -0.0063(13)
C8 0.0252(17) 0.0305(17) 0.0267(12) 0.0033(11) 0.0132(11) -0.0077(11)
C6 0.0249(17) 0.0230(16) 0.0269(12) 0.0032(10) 0.0080(11) 0.0006(11)
C39 0.037(2) 0.0227(17) 0.0382(14) -0.0079(12) 0.0185(14) -0.0065(12)
C7 0.0215(16) 0.0249(15) 0.0295(12) 0.0054(10) 0.0071(11) -0.0071(11)
C20 0.0286(18) 0.0368(19) 0.0255(12) 0.0020(12) 0.0036(12) -0.0052(12)
C52 0.0334(18) 0.0220(16) 0.0287(12) 0.0075(11) 0.0137(12) 0.0060(11)
C61 0.0172(15) 0.0172(14) 0.0234(11) 0.0030(9) 0.0030(10) -0.0014(10)
C47 0.0193(15) 0.0207(14) 0.0204(10) 0.0050(9) 0.0096(10) 0.0017(10)
C41 0.0254(17) 0.0210(15) 0.0266(12) 0.0037(10) 0.0134(11) 0.0030(10)
C15 0.0171(14) 0.0164(13) 0.0196(10) -0.0006(9) 0.0083(10) 0.0010(9)
C4 0.0161(15) 0.0177(14) 0.0224(11) -0.0015(9) 0.0071(10) -0.0042(9)
C60 0.0252(18) 0.0346(18) 0.0252(12) 0.0059(11) 0.0079(12) -0.0026(11)
C62 0.0226(17) 0.0231(16) 0.0341(13) -0.0007(11) 0.0015(12) 0.0041(11)
C45 0.0291(18) 0.0299(17) 0.0246(12) 0.0056(11) 0.0069(11) -0.0046(11)
C19 0.0203(17) 0.0249(16) 0.0393(14) -0.0009(11) -0.0003(12) -0.0039(12)
C38 0.0235(17) 0.0304(17) 0.0317(13) -0.0064(11) 0.0115(12) -0.0036(12)
C64 0.036(2) 0.037(2) 0.0337(15) 0.0105(14) -0.0108(13) -0.0111(13)
C35 0.056(2) 0.055(3) 0.056(2) 0.0037(17) 0.0430(19) 0.0092(18)
C63 0.029(2) 0.0279(18) 0.0482(17) -0.0022(12) -0.0075(14) -0.0017(14)
C56 0.045(2) 0.034(2) 0.0420(16) -0.0009(14) 0.0048(15) -0.0096(14)
C57 0.038(3) 0.091(4) 0.077(3) 0.032(2) 0.030(2) 0.054(3)
F1 0.0328(13) 0.098(2) 0.0608(12) 0.0060(11) 0.0260(10) 0.0221(12)
F2 0.070(2) 0.172(4) 0.0735(17) 0.017(2) 0.0380(15) 0.035(2)
F3 0.049(2) 0.527(10) 0.0584(16) -0.100(4) 0.0298(15) -0.039(3)
F4 0.204(5) 0.127(4) 0.382(9) 0.063(4) 0.221(6) 0.029(5)
B5 0.018(3) 0.085(4) 0.072(3) 0.017(2) 0.024(2) 0.018(3)
C1 0.052(4) 0.265(10) 0.177(7) 0.088(5) 0.042(4) 0.146(7)

loop_
_atom_type_symbol
_atom_type_scat_dispersion_real
_atom_type_scat_dispersion_imag
_atom_type_scat_Cromer_Mann_a1
_atom_type_scat_Cromer_Mann_a2
_atom_type_scat_Cromer_Mann_a3
_atom_type_scat_Cromer_Mann_a4
_atom_type_scat_Cromer_Mann_b1
_atom_type_scat_Cromer_Mann_b2
_atom_type_scat_Cromer_Mann_b3
_atom_type_scat_Cromer_Mann_b4
_atom_type_scat_Cromer_Mann_c
_atom_type_scat_source
_atom_type_scat_dispersion_source
Ni -2.97651 0.52496 12.83760 7.29200 4.44380 2.38000 3.87850 0.25650 12.17630 66.34210 1.03410005569 'International Tables Volume C Table 6.1.1.4 (pp. 500-502)' 'Henke, Gullikson and Davis, At. Data and Nucl. Data Tables, 1993, 54, 2'
C 0.01920 0.00962 2.31000 1.02000 1.58860 0.86500 20.84390 10.20750 0.56870 51.65120 0.215599998832 'International Tables Volume C Table 6.1.1.4 (pp. 500-502)' 'Henke, Gullikson and Davis, At. Data and Nucl. Data Tables, 1993, 54, 2'
B 0.00963 0.00408 2.05450 1.33260 1.09790 0.70680 23.21850 1.02100 60.34980 0.14030 -0.193200007081 'International Tables Volume C Table 6.1.1.4 (pp. 500-502)' 'Henke, Gullikson and Davis, At. Data and Nucl. Data Tables, 1993, 54, 2'
F 0.07537 0.05506 3.53920 2.64120 1.51700 1.02430 10.28250 4.29440 0.26150 26.14760 0.277599990368 'International Tables Volume C Table 6.1.1.4 (pp. 500-502)' 'Henke, Gullikson and Davis, At. Data and Nucl. Data Tables, 1993, 54, 2'
H 0.00000 0.00000 0.49300 0.32291 0.14019 0.04081 10.51090 26.12570 3.14236 57.79970 0.0030380000826 'International Tables Volume C Table 6.1.1.4 (pp. 500-502)' 'Henke, Gullikson and Davis, At. Data and Nucl. Data Tables, 1993, 54, 2'
N 0.03256 0.01839 12.21260 3.13220 2.01250 1.16630 0.00570 9.89330 28.99750 0.58260 -11.5290002823 'International Tables Volume C Table 6.1.1.4 (pp. 500-502)' 'Henke, Gullikson and Davis, At. Data and Nucl. Data Tables, 1993, 54, 2'
P 0.30360 0.43703 6.43450 4.17910 1.78000 1.49080 1.90670 27.15700 0.52600 68.16450 1.11489999294 'International Tables Volume C Table 6.1.1.4 (pp. 500-502)' 'Henke, Gullikson and Davis, At. Data and Nucl. Data Tables, 1993, 54, 2'

loop_
_geom_angle_atom_site_label_1
_geom_angle_atom_site_label_2
_geom_angle_atom_site_label_3
_geom_angle
P3 Ni1 P2 93.12(3)
N33 Ni1 P2 86.85(7)
N33 Ni1 P3 171.84(8)
N54 Ni1 P2 102.97(7)
N54 Ni1 P3 98.48(6)
N54 Ni1 N33 89.47(9)
N58 Ni1 P2 161.68(9)
N58 Ni1 P3 89.59(7)
N58 Ni1 N33 87.93(9)
N58 Ni1 N54 94.53(11)
C36 P2 Ni1 110.14(9)
C14 P2 Ni1 120.06(8)
C14 P2 C36 107.28(11)
C47 P2 Ni1 110.21(8)
C47 P2 C36 106.54(11)
C47 P2 C14 101.61(11)
C48 P3 Ni1 105.67(8)
C61 P3 Ni1 113.53(9)
C61 P3 C48 104.28(12)
C15 P3 Ni1 121.10(8)
C15 P3 C48 104.97(12)
C15 P3 C61 105.74(11)
C11 P10 C16 101.22(11)
C4 P10 C16 99.52(11)
C4 P10 C11 104.19(11)
C17 C16 P10 124.84(19)
C21 C16 P10 116.9(2)
C21 C16 C17 118.2(2)
C34 N33 Ni1 178.5(2)
C37 C36 P2 120.8(2)
C41 C36 P2 119.6(2)
C41 C36 C37 119.6(2)
C47 C42 C43 119.4(3)
C4 C5 C6 120.9(2)
C49 C48 P3 119.8(2)
C53 C48 P3 120.3(2)
C53 C48 C49 119.4(2)
C35 C34 N33 178.4(3)
C18 C17 C16 120.7(2)
C38 C37 C36 120.0(3)
C20 C21 C16 121.2(3)
C55 N54 Ni1 166.6(2)
C56 C55 N54 178.3(3)
C44 C43 C42 120.6(3)
C12 C14 P2 118.85(17)
C41 C40 C39 120.4(3)
C50 C49 C48 120.1(3)
C52 C53 C48 120.2(3)
C51 C50 C49 119.9(3)
C19 C18 C17 120.4(3)
C12 C11 P10 114.60(15)
C45 C44 C43 120.0(2)
C52 C51 C50 120.5(3)
C4 C9 C8 120.4(2)
C14 C12 C13 105.59(18)
C11 C12 C13 110.2(2)
C11 C12 C14 110.84(19)
C15 C12 C13 109.2(2)
C15 C12 C14 108.89(18)
C15 C12 C11 111.94(19)
C57 N58 Ni1 169.4(3)
C45 C46 C47 119.5(3)
C64 C59 C60 120.1(3)
C7 C8 C9 120.4(2)
C7 C6 C5 119.8(2)
C38 C39 C40 119.8(3)
C6 C7 C8 119.9(3)
C19 C20 C21 120.0(2)
C51 C52 C53 119.9(3)
C60 C61 P3 118.7(2)
C62 C61 P3 121.5(2)
C62 C61 C60 119.8(2)
C42 C47 P2 120.8(2)
C46 C47 P2 119.15(18)
C46 C47 C42 120.0(2)
C40 C41 C36 119.9(3)
C12 C15 P3 117.88(16)
C5 C4 P10 125.11(18)
C9 C4 P10 116.21(19)
C9 C4 C5 118.7(2)
C61 C60 C59 119.7(3)
C63 C62 C61 119.6(3)
C46 C45 C44 120.5(3)
C20 C19 C18 119.5(3)
C39 C38 C37 120.4(3)
C63 C64 C59 120.2(3)
F22 B23 F24 111.6(2)
F25 B23 F24 110.8(3)
F25 B23 F22 109.6(3)
F26 B23 F24 108.0(3)
F26 B23 F22 109.1(3)
F26 B23 F25 107.6(2)
C64 C63 C62 120.6(3)
C1 C57 N58 179.0(6)
F2 B5 F1 110.6(3)
F3 B5 F1 114.3(4)
F3 B5 F2 113.2(5)
F4 B5 F1 111.4(4)
F4 B5 F2 96.5(5)
F4 B5 F3 109.5(5)

loop_
_geom_bond_atom_site_label_1
_geom_bond_atom_site_label_2
_geom_bond_distance
Ni1 P2 2.1717(7)
Ni1 P3 2.1951(7)
Ni1 N33 1.925(2)
Ni1 N54 2.268(3)
Ni1 N58 1.928(3)
P2 C36 1.822(3)
P2 C14 1.819(2)
P2 C47 1.815(2)
P3 C48 1.812(3)
P3 C61 1.819(3)
P3 C15 1.835(2)
P10 C16 1.842(3)
P10 C11 1.854(2)
P10 C4 1.842(3)
F24 B23 1.373(4)
F22 B23 1.384(4)
C16 C17 1.393(3)
C16 C21 1.396(3)
F25 B23 1.376(4)
N33 C34 1.135(3)
C36 C37 1.387(4)
C36 C41 1.404(4)
C42 C43 1.394(4)
C42 C47 1.398(4)
C5 C6 1.390(4)
C5 C4 1.393(4)
C48 C49 1.395(4)
C48 C53 1.398(4)
C34 C35 1.455(4)
F26 B23 1.392(4)
C17 C18 1.389(4)
C37 C38 1.393(4)
C21 C20 1.382(4)
N54 C55 1.139(4)
C13 C12 1.531(3)
C55 C56 1.454(4)
C43 C44 1.376(5)
C14 C12 1.543(3)
C40 C39 1.391(5)
C40 C41 1.383(4)
C49 C50 1.388(4)
C53 C52 1.381(4)
C50 C51 1.383(4)
C18 C19 1.384(4)
C11 C12 1.540(3)
C44 C45 1.386(4)
C51 C52 1.388(4)
C9 C8 1.389(4)
C9 C4 1.402(3)
C12 C15 1.539(3)
N58 C57 1.113(4)
C46 C47 1.394(4)
C46 C45 1.390(3)
C59 C60 1.389(4)
C59 C64 1.383(5)
C8 C7 1.381(4)
C6 C7 1.396(4)
C39 C38 1.380(4)
C20 C19 1.390(4)
C61 C60 1.401(4)
C61 C62 1.390(4)
C62 C63 1.392(4)
C64 C63 1.376(5)
C57 C1 1.473(6)
F1 B5 1.369(4)
F2 B5 1.348(5)
F3 B5 1.262(6)
F4 B5 1.374(7)

loop_
_smtbx_masks_void_nr
_smtbx_masks_void_average_x
_smtbx_masks_void_average_y
_smtbx_masks_void_average_z
_smtbx_masks_void_volume
_smtbx_masks_void_count_electrons
1 0.500 0.000 0.500 309.2 39.7
2 0.500 0.500 1.000 309.2 39.7
